data_1541076
loop_
_publ_author_name
'Palenzona, A.'
'Cirafici, S.'

_publ_section_title
;
 The ytterbium-tin system
;
_journal_name_full 'Journal of the Less-Common Metals'
_journal_page_first 321
_journal_page_last 326
_journal_volume 46
_journal_year 1976
_chemical_formula_sum 'Sn Yb'
_space_group_IT_number 123
_symmetry_space_group_name_Hall '-P 4 2'
_symmetry_space_group_name_H-M 'P 4/m m m'
_cell_angle_alpha 90
_cell_angle_beta 90
_cell_angle_gamma 90
_cell_formula_units_Z 2
_cell_length_a 4.96
_cell_length_b 4.96
_cell_length_c 4.4
_cell_volume 108.247
_citation_journal_id_ASTM JCOMAH
_cod_data_source_file Palenzona_JCOMAH_1976_94.cif
_cod_data_source_block Sn1Yb1
_cod_original_formula_sum 'Sn1 Yb1'
_cod_database_code 1541076

loop_
_symmetry_equiv_pos_as_xyz
x,y,z
-y,x,z
-x,-y,z
y,-x,z
x,-y,-z
y,x,-z
-x,y,-z
-y,-x,-z
-x,-y,-z
y,-x,-z
x,y,-z
-y,x,-z
-x,y,z
-y,-x,z
x,-y,z
y,x,z

loop_
_atom_site_label
_atom_site_type_symbol
_atom_site_fract_x
_atom_site_fract_y
_atom_site_fract_z
_atom_site_occupancy
_atom_site_U_iso_or_equiv
Sn1 Sn 0 0 0 1 0.0
Sn2 Sn 0.5 0.5 0 1 0.0
Yb1 Yb 0 0.5 0.5 1 0.0
